data_4065213
loop_
_publ_author_name
'Knisley, Thomas J.'
'Saly, Mark J.'
'Heeg, Mary Jane'
'Roberts, John L.'
'Winter, Charles H.'

_publ_section_title
;
 Volatility and High Thermal Stability in Mid- to Late-First-Row
 Transition-Metal Diazadienyl Complexes
;
_journal_issue 18
_journal_name_full Organometallics
_journal_page_first 5010
_journal_paper_doi 10.1021/om200626w
_journal_volume 30
_journal_year 2011
_chemical_formula_sum 'C20 H40 Cr N4'
_chemical_formula_weight 388.56
_chemical_name_systematic
; 
 ? 
;
_space_group_IT_number 2
_symmetry_cell_setting triclinic
_symmetry_space_group_name_Hall '-P 1'
_symmetry_space_group_name_H-M 'P -1'
_atom_sites_solution_hydrogens geom
_atom_sites_solution_primary direct
_atom_sites_solution_secondary difmap
_audit_creation_method SHELXL-97
_cell_angle_alpha 86.857(2)
_cell_angle_beta 82.672(3)
_cell_angle_gamma 88.077(3)
_cell_formula_units_Z 4
_cell_length_a 11.1969(10)
_cell_length_b 14.0988(13)
_cell_length_c 14.4001(14)
_cell_measurement_reflns_used 7986
_cell_measurement_temperature 100(2)
_cell_measurement_theta_max 25.0
_cell_measurement_theta_min 2.3
_cell_volume 2250.5(4)
_computing_cell_refinement 'Bruker APEX2'
_computing_data_collection 'Bruker APEX2'
_computing_data_reduction 'Bruker APEX2'
_computing_molecular_graphics SHELXTL-Plus
_computing_publication_material SHELXL-97
_computing_structure_refinement 'SHELXL-97 (Sheldrick, 1997)'
_computing_structure_solution 'SHELXS-97 (Sheldrick, 1990)'
_diffrn_ambient_temperature 100(2)
_diffrn_measured_fraction_theta_full 0.968
_diffrn_measured_fraction_theta_max 0.965
_diffrn_measurement_method 'Bruker APEX2'
_diffrn_radiation_monochromator graphite
_diffrn_radiation_source 'fine-focus sealed tube'
_diffrn_radiation_type MoK\a
_diffrn_radiation_wavelength 0.71073
_diffrn_reflns_av_R_equivalents 0.0829
_diffrn_reflns_av_sigmaI/netI 0.0765
_diffrn_reflns_limit_h_max 14
_diffrn_reflns_limit_h_min -14
_diffrn_reflns_limit_k_max 18
_diffrn_reflns_limit_k_min -18
_diffrn_reflns_limit_l_max 19
_diffrn_reflns_limit_l_min 0
_diffrn_reflns_number 38552
_diffrn_reflns_theta_full 28.30
_diffrn_reflns_theta_max 28.34
_diffrn_reflns_theta_min 1.43
_exptl_absorpt_coefficient_mu 0.518
_exptl_absorpt_correction_T_max 0.8728
_exptl_absorpt_correction_T_min 0.7892
_exptl_absorpt_correction_type multi-scan
_exptl_absorpt_process_details 'SADABS, Sheldrick, 1997'
_exptl_crystal_colour dark
_exptl_crystal_density_diffrn 1.147
_exptl_crystal_density_method 'not measured'
_exptl_crystal_description irregular
_exptl_crystal_F_000 848
_exptl_crystal_size_max 0.48
_exptl_crystal_size_mid 0.39
_exptl_crystal_size_min 0.27
_refine_diff_density_max 1.418
_refine_diff_density_min -0.587
_refine_diff_density_rms 0.114
_refine_ls_extinction_method none
_refine_ls_goodness_of_fit_ref 1.020
_refine_ls_hydrogen_treatment mixed
_refine_ls_matrix_type full
_refine_ls_number_parameters 507
_refine_ls_number_reflns 10831
_refine_ls_number_restraints 0
_refine_ls_restrained_S_all 1.020
_refine_ls_R_factor_all 0.1049
_refine_ls_R_factor_gt 0.0665
_refine_ls_shift/su_max 0.001
_refine_ls_shift/su_mean 0.000
_refine_ls_structure_factor_coef Fsqd
_refine_ls_weighting_details 'calc w=1/[\s^2^(Fo^2^)+(0.1162P)^2^+0.3581P] where P=(Fo^2^+2Fc^2^)/3'
_refine_ls_weighting_scheme calc
_refine_ls_wR_factor_gt 0.1683
_refine_ls_wR_factor_ref 0.1972
_reflns_number_gt 7208
_reflns_number_total 10831
_reflns_threshold_expression >2sigma(I)
_cod_data_source_file om200626w_si_002.cif
_cod_data_source_block otos
_cod_depositor_comments
;
The following automatic conversions were performed:

'_exptl_absorpt_correction_type' value 'Multi-scan' changed to
'multi-scan' according to
/home/saulius/struct/CIF-dictionaries/cif_core.dic dictionary named
'cif_core.dic' version 2.4.1 from 2010-06-29.

Automatic conversion script
Id: cif_fix_values 1715 2011-07-08 13:25:40Z adriana 

 Adding full bibliography for 4065213--4065216.cif.
;
_cod_original_sg_symbol_H-M P-1
_cod_database_code 4065213

loop_
_symmetry_equiv_pos_as_xyz
'x, y, z'
'-x, -y, -z'

loop_
_atom_site_label
_atom_site_type_symbol
_atom_site_fract_x
_atom_site_fract_y
_atom_site_fract_z
_atom_site_U_iso_or_equiv
_atom_site_adp_type
_atom_site_occupancy
_atom_site_symmetry_multiplicity
_atom_site_calc_flag
_atom_site_refinement_flags
Cr1 Cr 0.16616(4) 0.81653(3) 0.21723(3) 0.02769(14) Uani 1 1 d .
N1 N 0.3233(2) 0.83826(18) 0.14958(17) 0.0298(5) Uani 1 1 d .
N2 N 0.1385(2) 0.94998(17) 0.23552(18) 0.0296(5) Uani 1 1 d .
C1 C 0.2770(3) 0.9136(2) 0.1015(2) 0.0305(6) Uani 1 1 d .
C2 C 0.1847(3) 0.9708(2) 0.1453(2) 0.0319(7) Uani 1 1 d .
C3 C 0.4270(3) 0.7843(2) 0.1011(2) 0.0311(7) Uani 1 1 d .
C4 C 0.3917(3) 0.7374(2) 0.0158(2) 0.0372(7) Uani 1 1 d .
H4A H 0.3251 0.6946 0.0358 0.045 Uiso 1 1 calc R
H4B H 0.4610 0.7011 -0.0140 0.045 Uiso 1 1 calc R
H4C H 0.3664 0.7865 -0.0290 0.045 Uiso 1 1 calc R
C5 C 0.5319(3) 0.8509(2) 0.0730(2) 0.0400(8) Uani 1 1 d .
H5A H 0.5068 0.9029 0.0312 0.048 Uiso 1 1 calc R
H5B H 0.6001 0.8155 0.0405 0.048 Uiso 1 1 calc R
H5C H 0.5561 0.8770 0.1292 0.048 Uiso 1 1 calc R
C6 C 0.4643(4) 0.7071(3) 0.1708(3) 0.0470(9) Uani 1 1 d .
H6A H 0.4963 0.7365 0.2222 0.056 Uiso 1 1 calc R
H6B H 0.5265 0.6654 0.1390 0.056 Uiso 1 1 calc R
H6C H 0.3941 0.6697 0.1959 0.056 Uiso 1 1 calc R
C7 C 0.0522(3) 1.0154(2) 0.2879(2) 0.0335(7) Uani 1 1 d .
C8 C -0.0091(4) 1.0864(3) 0.2243(3) 0.0486(9) Uani 1 1 d .
H8A H 0.0503 1.1311 0.1931 0.058 Uiso 1 1 calc R
H8B H -0.0733 1.1215 0.2619 0.058 Uiso 1 1 calc R
H8C H -0.0437 1.0524 0.1769 0.058 Uiso 1 1 calc R
C9 C -0.0417(3) 0.9554(3) 0.3472(3) 0.0465(9) Uani 1 1 d .
H9A H -0.0872 0.9215 0.3062 0.056 Uiso 1 1 calc R
H9B H -0.0969 0.9966 0.3864 0.056 Uiso 1 1 calc R
H9C H -0.0017 0.9094 0.3873 0.056 Uiso 1 1 calc R
C10 C 0.1233(4) 1.0692(3) 0.3511(3) 0.0487(9) Uani 1 1 d .
H10A H 0.1565 1.0242 0.3960 0.058 Uiso 1 1 calc R
H10B H 0.0697 1.1155 0.3852 0.058 Uiso 1 1 calc R
H10C H 0.1891 1.1025 0.3127 0.058 Uiso 1 1 calc R
N3 N 0.0461(2) 0.73345(18) 0.18516(17) 0.0306(5) Uani 1 1 d .
N4 N 0.1539(2) 0.73622(17) 0.33116(17) 0.0293(5) Uani 1 1 d .
C11 C 0.0115(3) 0.6666(2) 0.2570(2) 0.0334(7) Uani 1 1 d .
C12 C 0.0678(3) 0.6694(2) 0.3332(2) 0.0336(7) Uani 1 1 d .
C13 C -0.0158(3) 0.7304(2) 0.1003(2) 0.0343(7) Uani 1 1 d .
C14 C 0.0087(4) 0.6335(2) 0.0562(2) 0.0422(8) Uani 1 1 d .
H14A H 0.0958 0.6204 0.0456 0.051 Uiso 1 1 calc R
H14B H -0.0243 0.6347 -0.0037 0.051 Uiso 1 1 calc R
H14C H -0.0297 0.5836 0.0988 0.051 Uiso 1 1 calc R
C15 C 0.0337(3) 0.8071(3) 0.0288(2) 0.0429(8) Uani 1 1 d .
H15A H 0.0102 0.8698 0.0524 0.051 Uiso 1 1 calc R
H15B H 0.0011 0.8002 -0.0304 0.051 Uiso 1 1 calc R
H15C H 0.1218 0.8009 0.0183 0.051 Uiso 1 1 calc R
C16 C -0.1517(3) 0.7479(3) 0.1241(3) 0.0467(9) Uani 1 1 d .
H16A H -0.1856 0.6962 0.1666 0.056 Uiso 1 1 calc R
H16B H -0.1898 0.7504 0.0664 0.056 Uiso 1 1 calc R
H16C H -0.1666 0.8084 0.1546 0.056 Uiso 1 1 calc R
C17 C 0.2205(3) 0.7394(2) 0.4132(2) 0.0308(6) Uani 1 1 d .
C18 C 0.3086(3) 0.8205(2) 0.3956(2) 0.0340(7) Uani 1 1 d .
H18A H 0.3639 0.8102 0.3384 0.041 Uiso 1 1 calc R
H18B H 0.3547 0.8227 0.4489 0.041 Uiso 1 1 calc R
H18C H 0.2638 0.8808 0.3883 0.041 Uiso 1 1 calc R
C19 C 0.2905(3) 0.6460(2) 0.4276(2) 0.0338(7) Uani 1 1 d .
H19A H 0.2341 0.5937 0.4391 0.041 Uiso 1 1 calc R
H19B H 0.3351 0.6496 0.4815 0.041 Uiso 1 1 calc R
H19C H 0.3471 0.6347 0.3713 0.041 Uiso 1 1 calc R
C20 C 0.1333(3) 0.7577(2) 0.5021(2) 0.0370(7) Uani 1 1 d .
H20A H 0.0858 0.8162 0.4920 0.044 Uiso 1 1 calc R
H20B H 0.1792 0.7645 0.5548 0.044 Uiso 1 1 calc R
H20C H 0.0792 0.7042 0.5162 0.044 Uiso 1 1 calc R
Cr2 Cr -0.46542(4) 0.70666(3) 0.69936(3) 0.02713(14) Uani 1 1 d .
N5 N -0.4225(2) 0.70089(18) 0.56531(17) 0.0301(6) Uani 1 1 d .
N6 N -0.6080(2) 0.63409(17) 0.69531(17) 0.0285(5) Uani 1 1 d .
C21 C -0.4461(3) 0.6069(2) 0.5737(2) 0.0325(7) Uani 1 1 d .
C22 C -0.5397(3) 0.5730(2) 0.6393(2) 0.0313(7) Uani 1 1 d .
C23 C -0.3264(3) 0.7354(2) 0.4925(2) 0.0329(7) Uani 1 1 d .
C24 C -0.3254(3) 0.8429(2) 0.4969(2) 0.0410(8) Uani 1 1 d .
H24A H -0.4016 0.8706 0.4800 0.049 Uiso 1 1 calc R
H24B H -0.2584 0.8680 0.4528 0.049 Uiso 1 1 calc R
H24C H -0.3154 0.8594 0.5606 0.049 Uiso 1 1 calc R
C25 C -0.3547(3) 0.7099(3) 0.3958(2) 0.0415(8) Uani 1 1 d .
H25A H -0.3540 0.6407 0.3925 0.050 Uiso 1 1 calc R
H25B H -0.2938 0.7366 0.3473 0.050 Uiso 1 1 calc R
H25C H -0.4344 0.7362 0.3855 0.050 Uiso 1 1 calc R
C26 C -0.2049(3) 0.6933(3) 0.5112(3) 0.0464(9) Uani 1 1 d .
H26A H -0.1891 0.7091 0.5738 0.056 Uiso 1 1 calc R
H26B H -0.1419 0.7195 0.4642 0.056 Uiso 1 1 calc R
H26C H -0.2052 0.6241 0.5076 0.056 Uiso 1 1 calc R
C27 C -0.7146(3) 0.5965(2) 0.7567(2) 0.0326(7) Uani 1 1 d .
C28 C -0.7767(3) 0.6806(2) 0.8076(2) 0.0416(8) Uani 1 1 d .
H28A H -0.7190 0.7113 0.8412 0.050 Uiso 1 1 calc R
H28B H -0.8443 0.6579 0.8525 0.050 Uiso 1 1 calc R
H28C H -0.8068 0.7264 0.7619 0.050 Uiso 1 1 calc R
C29 C -0.8001(3) 0.5545(2) 0.6972(2) 0.0401(8) Uani 1 1 d .
H29A H -0.8212 0.6024 0.6497 0.048 Uiso 1 1 calc R
H29B H -0.8733 0.5346 0.7373 0.048 Uiso 1 1 calc R
H29C H -0.7610 0.4993 0.6663 0.048 Uiso 1 1 calc R
C30 C -0.6758(4) 0.5219(3) 0.8290(3) 0.0484(9) Uani 1 1 d .
H30A H -0.6331 0.4691 0.7966 0.058 Uiso 1 1 calc R
H30B H -0.7472 0.4983 0.8689 0.058 Uiso 1 1 calc R
H30C H -0.6225 0.5507 0.8678 0.058 Uiso 1 1 calc R
N7 N -0.4834(2) 0.83202(17) 0.74740(17) 0.0294(5) Uani 1 1 d .
N8 N -0.3484(2) 0.69062(18) 0.78763(17) 0.0304(6) Uani 1 1 d .
C31 C -0.4089(3) 0.8462(2) 0.8128(2) 0.0310(7) Uani 1 1 d .
C32 C -0.3377(3) 0.7714(2) 0.8349(2) 0.0330(7) Uani 1 1 d .
C33 C -0.5643(3) 0.9136(2) 0.7231(2) 0.0310(7) Uani 1 1 d .
C34 C -0.4899(3) 1.0013(2) 0.6898(2) 0.0372(7) Uani 1 1 d .
H34A H -0.4434 1.0182 0.7394 0.045 Uiso 1 1 calc R
H34B H -0.5440 1.0546 0.6752 0.045 Uiso 1 1 calc R
H34C H -0.4348 0.9871 0.6335 0.045 Uiso 1 1 calc R
C35 C -0.6537(3) 0.9369(2) 0.8089(2) 0.0352(7) Uani 1 1 d .
H35A H -0.6987 0.8800 0.8318 0.042 Uiso 1 1 calc R
H35B H -0.7099 0.9876 0.7915 0.042 Uiso 1 1 calc R
H35C H -0.6098 0.9579 0.8584 0.042 Uiso 1 1 calc R
C36 C -0.6322(3) 0.8861(2) 0.6442(2) 0.0339(7) Uani 1 1 d .
H36A H -0.5748 0.8734 0.5887 0.041 Uiso 1 1 calc R
H36B H -0.6875 0.9383 0.6289 0.041 Uiso 1 1 calc R
H36C H -0.6781 0.8290 0.6641 0.041 Uiso 1 1 calc R
C37 C -0.2714(3) 0.6074(2) 0.8141(2) 0.0338(7) Uani 1 1 d .
C38 C -0.2900(3) 0.5258(2) 0.7518(2) 0.0407(8) Uani 1 1 d .
H38A H -0.3748 0.5084 0.7615 0.049 Uiso 1 1 calc R
H38B H -0.2396 0.4707 0.7682 0.049 Uiso 1 1 calc R
H38C H -0.2673 0.5460 0.6859 0.049 Uiso 1 1 calc R
C39 C -0.1386(3) 0.6324(3) 0.7984(3) 0.0420(8) Uani 1 1 d .
H39A H -0.1177 0.6575 0.7338 0.050 Uiso 1 1 calc R
H39B H -0.0891 0.5753 0.8095 0.050 Uiso 1 1 calc R
H39C H -0.1237 0.6805 0.8419 0.050 Uiso 1 1 calc R
C40 C -0.3086(3) 0.5746(2) 0.9165(2) 0.0417(8) Uani 1 1 d .
H40A H -0.2975 0.6262 0.9572 0.050 Uiso 1 1 calc R
H40B H -0.2585 0.5193 0.9328 0.050 Uiso 1 1 calc R
H40C H -0.3934 0.5572 0.9250 0.050 Uiso 1 1 calc R
H1 H 0.300(3) 0.925(2) 0.039(2) 0.023(8) Uiso 1 1 d .
H2 H 0.150(3) 1.018(2) 0.106(2) 0.031(9) Uiso 1 1 d .
H11 H -0.045(3) 0.630(3) 0.252(3) 0.042(11) Uiso 1 1 d .
H12 H 0.044(4) 0.629(3) 0.381(3) 0.052(11) Uiso 1 1 d .
H21 H -0.389(3) 0.559(2) 0.541(2) 0.023(8) Uiso 1 1 d .
H22 H -0.543(2) 0.506(2) 0.6478(18) 0.011(6) Uiso 1 1 d .
H31 H -0.405(3) 0.903(2) 0.841(2) 0.029(8) Uiso 1 1 d .
H32 H -0.288(3) 0.7757(19) 0.877(2) 0.011(7) Uiso 1 1 d .

loop_
_atom_site_aniso_label
_atom_site_aniso_U_11
_atom_site_aniso_U_22
_atom_site_aniso_U_33
_atom_site_aniso_U_23
_atom_site_aniso_U_13
_atom_site_aniso_U_12
Cr1 0.0340(3) 0.0212(2) 0.0271(2) 0.00541(18) -0.00396(19) 0.00063(19)
N1 0.0318(14) 0.0262(12) 0.0299(13) 0.0041(10) -0.0012(10) 0.0018(10)
N2 0.0315(13) 0.0223(12) 0.0337(13) 0.0038(10) -0.0028(11) 0.0016(10)
C1 0.0357(17) 0.0258(14) 0.0286(15) 0.0058(12) -0.0025(13) -0.0004(12)
C2 0.0401(18) 0.0224(14) 0.0325(16) 0.0066(12) -0.0057(13) 0.0011(13)
C3 0.0342(17) 0.0274(15) 0.0305(15) 0.0028(12) -0.0027(12) 0.0049(13)
C4 0.0420(19) 0.0311(16) 0.0380(17) -0.0026(13) -0.0033(14) 0.0019(14)
C5 0.0404(19) 0.0367(18) 0.0416(18) -0.0049(14) 0.0008(15) -0.0017(15)
C6 0.059(2) 0.0396(19) 0.0391(18) 0.0076(15) -0.0021(16) 0.0195(17)
C7 0.0326(17) 0.0272(15) 0.0382(16) 0.0059(12) 0.0007(13) 0.0048(13)
C8 0.054(2) 0.0383(19) 0.050(2) 0.0081(16) -0.0002(17) 0.0128(17)
C9 0.044(2) 0.0369(19) 0.052(2) 0.0096(16) 0.0089(17) 0.0062(16)
C10 0.054(2) 0.044(2) 0.046(2) -0.0087(16) 0.0001(17) 0.0084(18)
N3 0.0375(15) 0.0255(12) 0.0288(12) 0.0042(10) -0.0065(11) -0.0015(11)
N4 0.0334(14) 0.0220(12) 0.0315(13) 0.0044(10) -0.0037(10) 0.0023(10)
C11 0.0352(18) 0.0267(15) 0.0372(17) 0.0048(13) -0.0026(14) -0.0029(14)
C12 0.0416(18) 0.0267(15) 0.0300(16) 0.0068(12) 0.0013(13) 0.0008(13)
C13 0.0350(17) 0.0341(16) 0.0343(16) 0.0042(13) -0.0094(13) -0.0002(14)
C14 0.053(2) 0.0378(18) 0.0366(18) 0.0000(14) -0.0100(16) -0.0025(16)
C15 0.053(2) 0.0412(19) 0.0372(18) 0.0111(14) -0.0199(16) -0.0051(16)
C16 0.043(2) 0.052(2) 0.046(2) 0.0024(17) -0.0112(16) 0.0047(17)
C17 0.0376(17) 0.0265(15) 0.0279(14) 0.0034(11) -0.0053(12) 0.0022(13)
C18 0.0401(18) 0.0308(16) 0.0321(16) 0.0019(12) -0.0096(13) -0.0028(14)
C19 0.0393(18) 0.0301(16) 0.0312(15) 0.0052(12) -0.0052(13) 0.0039(13)
C20 0.0403(19) 0.0398(18) 0.0299(16) 0.0012(13) -0.0036(13) 0.0036(15)
Cr2 0.0326(3) 0.0209(2) 0.0272(2) 0.00377(17) -0.00385(19) 0.00139(19)
N5 0.0328(14) 0.0296(13) 0.0271(12) 0.0047(10) -0.0033(10) -0.0007(11)
N6 0.0295(13) 0.0226(12) 0.0334(13) 0.0041(10) -0.0065(10) -0.0007(10)
C21 0.0402(18) 0.0255(15) 0.0312(15) 0.0001(12) -0.0049(13) 0.0054(13)
C22 0.0362(17) 0.0215(14) 0.0363(16) 0.0015(12) -0.0075(13) 0.0025(12)
C23 0.0326(17) 0.0331(16) 0.0322(16) 0.0014(12) -0.0015(13) -0.0011(13)
C24 0.047(2) 0.0345(17) 0.0382(18) 0.0041(14) 0.0050(15) -0.0075(15)
C25 0.047(2) 0.0423(19) 0.0334(17) -0.0021(14) 0.0012(15) -0.0046(16)
C26 0.0360(19) 0.054(2) 0.045(2) 0.0117(17) 0.0001(15) 0.0051(17)
C27 0.0355(17) 0.0272(15) 0.0332(16) 0.0099(12) -0.0017(13) -0.0022(13)
C28 0.046(2) 0.0380(18) 0.0380(18) -0.0031(14) 0.0057(15) -0.0043(15)
C29 0.043(2) 0.0326(17) 0.0431(18) 0.0027(14) -0.0010(15) -0.0024(15)
C30 0.047(2) 0.046(2) 0.050(2) 0.0233(17) -0.0062(17) -0.0034(17)
N7 0.0361(14) 0.0220(12) 0.0288(12) 0.0040(9) -0.0025(10) 0.0021(10)
N8 0.0352(14) 0.0260(12) 0.0289(12) 0.0055(10) -0.0039(11) 0.0018(11)
C31 0.0400(18) 0.0228(14) 0.0293(15) 0.0008(12) -0.0018(13) -0.0021(13)
C32 0.0371(18) 0.0338(17) 0.0283(15) 0.0028(12) -0.0072(13) -0.0002(14)
C33 0.0402(18) 0.0199(13) 0.0316(15) 0.0042(11) -0.0034(13) 0.0032(12)
C34 0.052(2) 0.0228(15) 0.0360(17) 0.0044(12) -0.0046(15) 0.0012(14)
C35 0.0398(18) 0.0275(15) 0.0374(17) 0.0021(13) -0.0044(14) 0.0048(13)
C36 0.0409(18) 0.0259(15) 0.0343(16) 0.0027(12) -0.0064(13) 0.0068(13)
C37 0.0381(18) 0.0308(16) 0.0320(16) 0.0056(12) -0.0070(13) 0.0056(13)
C38 0.045(2) 0.0325(17) 0.0459(19) 0.0001(14) -0.0137(15) 0.0128(15)
C39 0.0398(19) 0.0412(19) 0.0441(19) 0.0052(15) -0.0069(15) 0.0064(15)
C40 0.051(2) 0.0336(17) 0.0393(18) 0.0098(14) -0.0081(15) 0.0073(15)

loop_
_atom_type_symbol
_atom_type_description
_atom_type_scat_dispersion_real
_atom_type_scat_dispersion_imag
_atom_type_scat_source
C C 0.0033 0.0016 'International Tables Vol C Tables 4.2.6.8 and 6.1.1.4'
H H 0.0000 0.0000 'International Tables Vol C Tables 4.2.6.8 and 6.1.1.4'
N N 0.0061 0.0033 'International Tables Vol C Tables 4.2.6.8 and 6.1.1.4'
Cr Cr 0.3209 0.6236 'International Tables Vol C Tables 4.2.6.8 and 6.1.1.4'

loop_
_geom_angle_atom_site_label_1
_geom_angle_atom_site_label_2
_geom_angle_atom_site_label_3
_geom_angle
N2 Cr1 N1 91.79(11)
N2 Cr1 N3 123.99(11)
N1 Cr1 N3 127.13(11)
N2 Cr1 N4 114.94(11)
N1 Cr1 N4 118.60(11)
N3 Cr1 N4 82.91(11)
N2 Cr1 C1 66.92(11)
N1 Cr1 C1 35.36(10)
N3 Cr1 C1 120.91(11)
N4 Cr1 C1 151.39(11)
N2 Cr1 C2 35.06(11)
N1 Cr1 C2 66.95(11)
N3 Cr1 C2 120.01(11)
N4 Cr1 C2 148.34(11)
C1 Cr1 C2 34.46(11)
C1 N1 C3 117.8(2)
C1 N1 Cr1 89.69(19)
C3 N1 Cr1 139.8(2)
C2 N2 C7 121.5(2)
C2 N2 Cr1 90.38(18)
C7 N2 Cr1 140.5(2)
N1 C1 C2 120.4(3)
N1 C1 Cr1 54.95(15)
C2 C1 Cr1 73.16(18)
N2 C2 C1 120.1(3)
N2 C2 Cr1 54.57(14)
C1 C2 Cr1 72.38(17)
N1 C3 C6 107.3(2)
N1 C3 C4 111.0(3)
C6 C3 C4 108.8(3)
N1 C3 C5 109.4(2)
C6 C3 C5 109.1(3)
C4 C3 C5 111.1(3)
N2 C7 C9 107.5(3)
N2 C7 C8 113.1(3)
C9 C7 C8 109.9(3)
N2 C7 C10 106.9(3)
C9 C7 C10 109.9(3)
C8 C7 C10 109.4(3)
C11 N3 C13 116.0(3)
C11 N3 Cr1 112.1(2)
C13 N3 Cr1 131.8(2)
C12 N4 C17 118.2(2)
C12 N4 Cr1 112.2(2)
C17 N4 Cr1 129.6(2)
C12 C11 N3 115.8(3)
C11 C12 N4 116.8(3)
N3 C13 C15 109.1(3)
N3 C13 C16 110.9(3)
C15 C13 C16 108.8(3)
N3 C13 C14 110.0(3)
C15 C13 C14 108.2(3)
C16 C13 C14 109.8(3)
N4 C17 C18 108.5(2)
N4 C17 C19 110.5(2)
C18 C17 C19 109.2(3)
N4 C17 C20 110.5(3)
C18 C17 C20 108.7(3)
C19 C17 C20 109.4(2)
N7 Cr2 N6 118.86(11)
N7 Cr2 N5 116.17(11)
N6 Cr2 N5 91.31(11)
N7 Cr2 N8 82.42(11)
N6 Cr2 N8 127.98(11)
N5 Cr2 N8 122.95(11)
N7 Cr2 C21 150.55(11)
N6 Cr2 C21 67.35(11)
N5 Cr2 C21 35.47(11)
N8 Cr2 C21 117.69(11)
N7 Cr2 C22 152.75(12)
N6 Cr2 C22 35.61(11)
N5 Cr2 C22 67.21(11)
N8 Cr2 C22 119.64(11)
C21 Cr2 C22 34.78(11)
C21 N5 C23 119.1(3)
C21 N5 Cr2 88.67(18)
C23 N5 Cr2 138.2(2)
C22 N6 C27 118.3(2)
C22 N6 Cr2 88.58(19)
C27 N6 Cr2 141.4(2)
N5 C21 C22 120.3(3)
N5 C21 Cr2 55.87(15)
C22 C21 Cr2 72.64(18)
N6 C22 C21 120.2(3)
N6 C22 Cr2 55.80(15)
C21 C22 Cr2 72.58(19)
N5 C23 C26 110.6(3)
N5 C23 C24 107.1(3)
C26 C23 C24 109.4(3)
N5 C23 C25 109.7(3)
C26 C23 C25 110.6(3)
C24 C23 C25 109.4(3)
N6 C27 C29 109.6(3)
N6 C27 C28 106.9(3)
C29 C27 C28 109.7(3)
N6 C27 C30 110.7(3)
C29 C27 C30 110.6(3)
C28 C27 C30 109.2(3)
C31 N7 C33 116.9(2)
C31 N7 Cr2 113.2(2)
C33 N7 Cr2 129.9(2)
C32 N8 C37 115.5(3)
C32 N8 Cr2 112.4(2)
C37 N8 Cr2 132.0(2)
C32 C31 N7 116.1(3)
C31 C32 N8 115.8(3)
N7 C33 C36 108.6(2)
N7 C33 C35 109.8(2)
C36 C33 C35 109.7(3)
N7 C33 C34 110.3(3)
C36 C33 C34 108.8(3)
C35 C33 C34 109.5(3)
N8 C37 C39 110.6(3)
N8 C37 C40 110.1(3)
C39 C37 C40 110.5(3)
N8 C37 C38 108.5(3)
C39 C37 C38 108.4(3)
C40 C37 C38 108.6(3)

loop_
_geom_bond_atom_site_label_1
_geom_bond_atom_site_label_2
_geom_bond_distance
Cr1 N2 1.924(2)
Cr1 N1 1.924(3)
Cr1 N3 1.928(3)
Cr1 N4 1.934(2)
Cr1 C1 2.351(3)
Cr1 C2 2.361(3)
N1 C1 1.360(4)
N1 C3 1.486(4)
N2 C2 1.356(4)
N2 C7 1.478(4)
C1 C2 1.395(4)
C3 C6 1.524(4)
C3 C4 1.528(5)
C3 C5 1.529(5)
C7 C9 1.517(5)
C7 C8 1.525(5)
C7 C10 1.530(5)
N3 C11 1.386(4)
N3 C13 1.483(4)
N4 C12 1.367(4)
N4 C17 1.479(4)
C11 C12 1.337(5)
C13 C15 1.520(5)
C13 C16 1.531(5)
C13 C14 1.540(5)
C17 C18 1.525(4)
C17 C19 1.527(4)
C17 C20 1.536(4)
Cr2 N7 1.928(2)
Cr2 N6 1.933(3)
Cr2 N5 1.934(2)
Cr2 N8 1.938(3)
Cr2 C21 2.336(3)
Cr2 C22 2.337(3)
N5 C21 1.356(4)
N5 C23 1.478(4)
N6 C22 1.361(4)
N6 C27 1.486(4)
C21 C22 1.397(4)
C23 C26 1.516(5)
C23 C24 1.522(5)
C23 C25 1.530(5)
C27 C29 1.519(5)
C27 C28 1.529(5)
C27 C30 1.530(4)
N7 C31 1.361(4)
N7 C33 1.494(4)
N8 C32 1.374(4)
N8 C37 1.494(4)
C31 C32 1.349(4)
C33 C36 1.518(5)
C33 C35 1.532(4)
C33 C34 1.534(4)
C37 C39 1.526(5)
C37 C40 1.530(4)
C37 C38 1.533(5)
